data_2224830
loop_
_publ_author_name
'Guzei, Ilia A.'
'Spencer, Lara C.'
'Hill, Nicholas J.'

_publ_section_title
;
 <i>N</i>,<i>N</i>'-Dineopentylnaphthalene-1,8-diamine
;
_journal_coeditor_code ZS2021
_journal_issue 1
_journal_name_full 'Acta Crystallographica Section E'
_journal_page_first o42
_journal_page_last o43
_journal_paper_doi 10.1107/S1600536809050867
_journal_volume 66
_journal_year 2010
_chemical_formula_iupac 'C20 H30 N2'
_chemical_formula_moiety 'C20 H30 N2'
_chemical_formula_sum 'C20 H30 N2'
_chemical_formula_weight 298.46
_chemical_name_systematic
;
<i>N</i>,<i>N</i>'-Dineopentylnaphthalene-1,8-diamine
;
_space_group_IT_number 19
_symmetry_cell_setting orthorhombic
_symmetry_space_group_name_Hall 'P 2ac 2ab'
_symmetry_space_group_name_H-M 'P 21 21 21'
_atom_sites_solution_hydrogens geom
_atom_sites_solution_primary direct
_atom_sites_solution_secondary difmap
_cell_angle_alpha 90.00
_cell_angle_beta 90.00
_cell_angle_gamma 90.00
_cell_formula_units_Z 4
_cell_length_a 6.0425(14)
_cell_length_b 16.196(3)
_cell_length_c 18.861(4)
_cell_measurement_reflns_used 1989
_cell_measurement_temperature 300(2)
_cell_measurement_theta_max 20.5465
_cell_measurement_theta_min 2.4992
_cell_volume 1845.8(7)
_computing_cell_refinement '<i>SAINT</i> (Bruker, 2009)'
_computing_data_collection '<i>GIS</i> (Bruker, 2009)'
_computing_data_reduction '<i>SAINT</i> (Bruker, 2009)'
_computing_molecular_graphics '<i>SHELXTL</i> (Sheldrick, 2008)'
_computing_publication_material
;
'<i>SHELXTL</i> (Sheldrick, 2008), <i>publCIF</i> (Westrip,
2009)
and <i>modiCIFer</i> (Guzei, 2007)
;
_computing_structure_refinement
;
<i>SHELXTL</i> (Sheldrick, 2008) and <i>OLEX2</i> (Dolomanov <i>et
al</i>.,
2009)
;
_computing_structure_solution '<i>SHELXTL</i> (Sheldrick, 2008)'
_diffrn_ambient_temperature 300(2)
_diffrn_measured_fraction_theta_full 0.998
_diffrn_measured_fraction_theta_max 0.996
_diffrn_measurement_device_type 'Bruker SMART X2S'
_diffrn_measurement_method '\w scans'
_diffrn_radiation_monochromator 'doubly curved silicon crystal'
_diffrn_radiation_source 'micro-focus sealed tube'
_diffrn_radiation_type Mo-K\a
_diffrn_radiation_wavelength 0.71073
_diffrn_reflns_av_R_equivalents 0.0904
_diffrn_reflns_av_sigmaI/netI 0.0733
_diffrn_reflns_limit_h_max 7
_diffrn_reflns_limit_h_min -7
_diffrn_reflns_limit_k_max 15
_diffrn_reflns_limit_k_min -19
_diffrn_reflns_limit_l_max 22
_diffrn_reflns_limit_l_min -22
_diffrn_reflns_number 12752
_diffrn_reflns_theta_full 25.00
_diffrn_reflns_theta_max 25.68
_diffrn_reflns_theta_min 2.50
_exptl_absorpt_coefficient_mu 0.062
_exptl_absorpt_correction_T_max 0.9876
_exptl_absorpt_correction_T_min 0.9576
_exptl_absorpt_correction_type multi-scan
_exptl_absorpt_process_details
;
(SADABS; Bruker, 2009)
;
_exptl_crystal_colour yellow
_exptl_crystal_density_diffrn 1.074
_exptl_crystal_density_method 'not measured'
_exptl_crystal_description needle
_exptl_crystal_F_000 656
_exptl_crystal_size_max 0.70
_exptl_crystal_size_mid 0.30
_exptl_crystal_size_min 0.20
_refine_diff_density_max 0.117
_refine_diff_density_min -0.127
_refine_ls_extinction_method none
_refine_ls_goodness_of_fit_ref 0.927
_refine_ls_hydrogen_treatment mixed
_refine_ls_matrix_type full
_refine_ls_number_parameters 213
_refine_ls_number_reflns 2042
_refine_ls_number_restraints 6
_refine_ls_restrained_S_all 0.930
_refine_ls_R_factor_all 0.1119
_refine_ls_R_factor_gt 0.0532
_refine_ls_shift/su_max 0.000
_refine_ls_shift/su_mean 0.000
_refine_ls_structure_factor_coef Fsqd
_refine_ls_weighting_details 'calc w=1/[\s^2^(Fo^2^)+(0.0790P)^2^] where P=(Fo^2^+2Fc^2^)/3'
_refine_ls_weighting_scheme calc
_refine_ls_wR_factor_gt 0.1132
_refine_ls_wR_factor_ref 0.1395
_reflns_number_gt 1203
_reflns_number_total 2042
_reflns_threshold_expression I>2\s(I)
_cod_data_source_file zs2021.cif
_cod_data_source_block I
_cod_database_code 2224830
_cod_database_fobs_code 2224830

loop_
_symmetry_equiv_pos_as_xyz
'x, y, z'
'-x+1/2, -y, z+1/2'
'-x, y+1/2, -z+1/2'
'x+1/2, -y+1/2, -z'

loop_
_atom_site_type_symbol
_atom_site_label
_atom_site_fract_x
_atom_site_fract_y
_atom_site_fract_z
_atom_site_U_iso_or_equiv
_atom_site_adp_type
_atom_site_calc_flag
_atom_site_refinement_flags
_atom_site_occupancy
_atom_site_disorder_assembly
_atom_site_disorder_group
N N1 0.3691(7) 0.6434(2) 0.30061(17) 0.0693(11) Uani d D 1 . .
H H1 0.309(10) 0.5953(17) 0.299(2) 0.16(3) Uiso d D 1 . .
N N2 0.2799(6) 0.55146(19) 0.41609(17) 0.0513(8) Uani d D 1 . .
H H2 0.396(2) 0.578(2) 0.404(2) 0.13(2) Uiso d D 1 . .
C C1 0.7600(7) 0.5450(3) 0.2652(2) 0.0726(12) Uani d . 1 . .
H H1C 0.8605 0.5866 0.2818 0.109 Uiso calc R 1 . .
H H1A 0.8424 0.4997 0.2456 0.109 Uiso calc R 1 . .
H H1B 0.6714 0.5256 0.3040 0.109 Uiso calc R 1 . .
C C2 0.7503(10) 0.6090(3) 0.1446(2) 0.1015(18) Uani d . 1 . .
H H2C 0.8566 0.6493 0.1599 0.152 Uiso calc R 1 . .
H H2B 0.6562 0.6328 0.1091 0.152 Uiso calc R 1 . .
H H2A 0.8262 0.5621 0.1252 0.152 Uiso calc R 1 . .
C C3 0.4470(9) 0.5158(3) 0.1828(2) 0.0908(16) Uani d . 1 . .
H H3A 0.5274 0.4699 0.1633 0.136 Uiso calc R 1 . .
H H3C 0.3521 0.5387 0.1471 0.136 Uiso calc R 1 . .
H H3B 0.3592 0.4972 0.2221 0.136 Uiso calc R 1 . .
C C4 0.6097(7) 0.5816(2) 0.20806(19) 0.0543(10) Uani d . 1 . .
C C5 0.4883(9) 0.6577(3) 0.2348(2) 0.0725(13) Uani d . 1 . .
H H5B 0.5946 0.7018 0.2421 0.087 Uiso calc R 1 . .
H H5A 0.3844 0.6758 0.1988 0.087 Uiso calc R 1 . .
C C6 0.2063(6) 0.6975(2) 0.32437(18) 0.0467(10) Uani d . 1 . .
C C7 0.1708(8) 0.7721(2) 0.2898(2) 0.0649(12) Uani d . 1 . .
H H7 0.2658 0.7881 0.2535 0.078 Uiso calc R 1 . .
C C8 -0.0050(9) 0.8235(3) 0.3087(2) 0.0762(14) Uani d . 1 . .
H H8 -0.0252 0.8730 0.2846 0.091 Uiso calc R 1 . .
C C9 -0.1462(8) 0.8027(2) 0.3611(2) 0.0677(12) Uani d . 1 . .
H H9 -0.2647 0.8371 0.3719 0.081 Uiso calc R 1 . .
C C10 -0.1146(6) 0.7286(2) 0.39979(19) 0.0484(10) Uani d . 1 . .
C C11 -0.2626(7) 0.7085(3) 0.4547(2) 0.0574(11) Uani d . 1 . .
H H11 -0.3817 0.7432 0.4643 0.069 Uiso calc R 1 . .
C C12 -0.2334(7) 0.6394(2) 0.4938(2) 0.0594(11) Uani d . 1 . .
H H12 -0.3333 0.6264 0.5296 0.071 Uiso calc R 1 . .
C C13 -0.0538(6) 0.5874(2) 0.48056(19) 0.0507(10) Uani d . 1 . .
H H13 -0.0362 0.5403 0.5083 0.061 Uiso calc R 1 . .
C C14 0.0986(6) 0.60337(19) 0.42771(17) 0.0389(8) Uani d . 1 . .
C C15 0.0688(6) 0.67558(19) 0.38365(17) 0.0394(8) Uani d . 1 . .
C C16 0.3391(6) 0.4827(2) 0.46264(18) 0.0519(10) Uani d . 1 . .
H H16B 0.2712 0.4920 0.5086 0.062 Uiso calc R 1 . .
H H16A 0.4982 0.4833 0.4695 0.062 Uiso calc R 1 . .
C C17 0.2717(6) 0.3962(2) 0.43668(18) 0.0463(9) Uani d . 1 . .
C C18 0.3875(8) 0.3775(3) 0.3663(2) 0.0758(13) Uani d . 1 . .
H H18B 0.3323 0.4139 0.3303 0.114 Uiso calc R 1 . .
H H18A 0.3588 0.3213 0.3529 0.114 Uiso calc R 1 . .
H H18C 0.5440 0.3855 0.3716 0.114 Uiso calc R 1 . .
C C19 0.3484(8) 0.3340(2) 0.4927(2) 0.0747(14) Uani d . 1 . .
H H19A 0.3080 0.2793 0.4781 0.112 Uiso calc R 1 . .
H H19C 0.2791 0.3464 0.5372 0.112 Uiso calc R 1 . .
H H19B 0.5062 0.3373 0.4978 0.112 Uiso calc R 1 . .
C C20 0.0236(7) 0.3885(2) 0.4256(2) 0.0684(12) Uani d . 1 . .
H H20C -0.0510 0.3955 0.4701 0.103 Uiso calc R 1 . .
H H20A -0.0099 0.3350 0.4066 0.103 Uiso calc R 1 . .
H H20B -0.0252 0.4303 0.3930 0.103 Uiso calc R 1 . .

loop_
_atom_site_aniso_label
_atom_site_aniso_U_11
_atom_site_aniso_U_22
_atom_site_aniso_U_33
_atom_site_aniso_U_12
_atom_site_aniso_U_13
_atom_site_aniso_U_23
N1 0.082(3) 0.059(2) 0.067(2) 0.013(2) 0.035(2) 0.0214(17)
N2 0.049(2) 0.0449(19) 0.060(2) 0.0077(17) 0.0144(18) 0.0112(15)
C1 0.057(3) 0.087(3) 0.074(3) -0.001(3) -0.001(3) -0.017(2)
C2 0.102(4) 0.118(4) 0.084(3) 0.004(4) 0.043(4) 0.008(3)
C3 0.093(4) 0.105(4) 0.074(3) -0.028(3) -0.018(3) -0.010(3)
C4 0.053(2) 0.064(3) 0.046(2) -0.007(2) 0.009(2) -0.0063(18)
C5 0.081(3) 0.074(3) 0.062(3) -0.001(3) 0.020(3) 0.011(2)
C6 0.051(2) 0.041(2) 0.048(2) 0.0028(19) -0.0014(19) 0.0013(17)
C7 0.076(3) 0.053(3) 0.066(3) -0.001(2) 0.006(2) 0.012(2)
C8 0.098(4) 0.052(3) 0.079(3) 0.018(3) -0.006(3) 0.016(2)
C9 0.073(3) 0.049(3) 0.081(3) 0.018(2) -0.014(3) -0.005(2)
C10 0.048(2) 0.041(2) 0.056(2) 0.0026(19) -0.011(2) -0.0122(17)
C11 0.042(2) 0.061(3) 0.070(3) 0.009(2) 0.004(2) -0.021(2)
C12 0.055(3) 0.056(3) 0.067(3) -0.006(2) 0.020(2) -0.017(2)
C13 0.062(3) 0.041(2) 0.049(2) -0.001(2) 0.009(2) 0.0002(17)
C14 0.046(2) 0.0346(19) 0.0361(18) -0.0018(17) 0.0020(18) -0.0066(15)
C15 0.043(2) 0.0343(18) 0.0413(19) -0.0026(17) -0.0055(18) -0.0056(15)
C16 0.048(2) 0.047(2) 0.061(2) -0.0022(19) -0.001(2) 0.0096(18)
C17 0.043(2) 0.043(2) 0.053(2) -0.0013(18) -0.0042(19) 0.0048(17)
C18 0.079(3) 0.065(3) 0.083(3) 0.000(3) 0.013(3) -0.005(2)
C19 0.071(3) 0.056(3) 0.097(3) 0.002(2) -0.019(3) 0.026(2)
C20 0.054(3) 0.060(3) 0.091(3) -0.004(2) -0.011(2) 0.004(2)

loop_
_atom_type_symbol
_atom_type_description
_atom_type_scat_dispersion_real
_atom_type_scat_dispersion_imag
_atom_type_scat_source
C C 0.0033 0.0016 'International Tables Vol C Tables 4.2.6.8 and 6.1.1.4'
H H 0.0000 0.0000 'International Tables Vol C Tables 4.2.6.8 and 6.1.1.4'
N N 0.0061 0.0033 'International Tables Vol C Tables 4.2.6.8 and 6.1.1.4'

loop_
_geom_angle_atom_site_label_1
_geom_angle_atom_site_label_2
_geom_angle_atom_site_label_3
_geom_angle_site_symmetry_1
_geom_angle_site_symmetry_3
_geom_angle
_geom_angle_publ_flag
C6 N1 C5 . . 121.7(3) yes
C6 N1 H1 . . 107(5) ?
C5 N1 H1 . . 108(4) ?
C14 N2 C16 . . 123.7(3) yes
C14 N2 H2 . . 112(3) ?
C16 N2 H2 . . 110.6(14) ?
C4 C1 H1C . . 109.5 ?
C4 C1 H1A . . 109.5 ?
H1C C1 H1A . . 109.5 ?
C4 C1 H1B . . 109.5 ?
H1C C1 H1B . . 109.5 ?
H1A C1 H1B . . 109.5 ?
C4 C2 H2C . . 109.5 ?
C4 C2 H2B . . 109.5 ?
H2C C2 H2B . . 109.5 ?
C4 C2 H2A . . 109.5 ?
H2C C2 H2A . . 109.5 ?
H2B C2 H2A . . 109.5 ?
C4 C3 H3A . . 109.5 ?
C4 C3 H3C . . 109.5 ?
H3A C3 H3C . . 109.5 ?
C4 C3 H3B . . 109.5 ?
H3A C3 H3B . . 109.5 ?
H3C C3 H3B . . 109.5 ?
C5 C4 C3 . . 111.0(4) ?
C5 C4 C1 . . 111.5(3) ?
C3 C4 C1 . . 109.4(4) ?
C5 C4 C2 . . 107.0(3) ?
C3 C4 C2 . . 108.4(3) ?
C1 C4 C2 . . 109.5(4) ?
N1 C5 C4 . . 113.2(3) ?
N1 C5 H5B . . 108.9 ?
C4 C5 H5B . . 108.9 ?
N1 C5 H5A . . 108.9 ?
C4 C5 H5A . . 108.9 ?
H5B C5 H5A . . 107.8 ?
C7 C6 N1 . . 120.3(4) ?
C7 C6 C15 . . 119.4(4) ?
N1 C6 C15 . . 120.3(3) ?
C6 C7 C8 . . 121.0(4) ?
C6 C7 H7 . . 119.5 ?
C8 C7 H7 . . 119.5 ?
C9 C8 C7 . . 121.4(4) ?
C9 C8 H8 . . 119.3 ?
C7 C8 H8 . . 119.3 ?
C8 C9 C10 . . 120.2(4) ?
C8 C9 H9 . . 119.9 ?
C10 C9 H9 . . 119.9 ?
C11 C10 C9 . . 119.3(4) ?
C11 C10 C15 . . 120.6(3) ?
C9 C10 C15 . . 120.1(4) ?
C12 C11 C10 . . 120.6(4) ?
C12 C11 H11 . . 119.7 ?
C10 C11 H11 . . 119.7 ?
C11 C12 C13 . . 120.3(4) ?
C11 C12 H12 . . 119.9 ?
C13 C12 H12 . . 119.9 ?
C14 C13 C12 . . 122.3(3) ?
C14 C13 H13 . . 118.9 ?
C12 C13 H13 . . 118.9 ?
C13 C14 N2 . . 121.5(3) ?
C13 C14 C15 . . 118.9(3) ?
N2 C14 C15 . . 119.6(3) ?
C10 C15 C6 . . 117.6(3) ?
C10 C15 C14 . . 117.3(3) ?
C6 C15 C14 . . 125.1(3) ?
N2 C16 C17 . . 115.9(3) ?
N2 C16 H16B . . 108.3 ?
C17 C16 H16B . . 108.3 ?
N2 C16 H16A . . 108.3 ?
C17 C16 H16A . . 108.3 ?
H16B C16 H16A . . 107.4 ?
C20 C17 C18 . . 108.4(4) ?
C20 C17 C19 . . 109.9(3) ?
C18 C17 C19 . . 109.2(3) ?
C20 C17 C16 . . 112.3(3) ?
C18 C17 C16 . . 109.6(3) ?
C19 C17 C16 . . 107.4(3) ?
C17 C18 H18B . . 109.5 ?
C17 C18 H18A . . 109.5 ?
H18B C18 H18A . . 109.5 ?
C17 C18 H18C . . 109.5 ?
H18B C18 H18C . . 109.5 ?
H18A C18 H18C . . 109.5 ?
C17 C19 H19A . . 109.5 ?
C17 C19 H19C . . 109.5 ?
H19A C19 H19C . . 109.5 ?
C17 C19 H19B . . 109.5 ?
H19A C19 H19B . . 109.5 ?
H19C C19 H19B . . 109.5 ?
C17 C20 H20C . . 109.5 ?
C17 C20 H20A . . 109.5 ?
H20C C20 H20A . . 109.5 ?
C17 C20 H20B . . 109.5 ?
H20C C20 H20B . . 109.5 ?
H20A C20 H20B . . 109.5 ?

loop_
_geom_bond_atom_site_label_1
_geom_bond_atom_site_label_2
_geom_bond_site_symmetry_2
_geom_bond_distance
_geom_bond_publ_flag
N1 C6 . 1.391(5) yes
N1 C5 . 1.453(5) yes
N1 H1 . 0.86(3) ?
N2 C14 . 1.398(4) yes
N2 C16 . 1.463(4) yes
N2 H2 . 0.86(3) ?
C1 C4 . 1.528(5) ?
C1 H1C . 0.9600 ?
C1 H1A . 0.9600 ?
C1 H1B . 0.9600 ?
C2 C4 . 1.533(5) ?
C2 H2C . 0.9600 ?
C2 H2B . 0.9600 ?
C2 H2A . 0.9600 ?
C3 C4 . 1.526(6) ?
C3 H3A . 0.9600 ?
C3 H3C . 0.9600 ?
C3 H3B . 0.9600 ?
C4 C5 . 1.521(6) ?
C5 H5B . 0.9700 ?
C5 H5A . 0.9700 ?
C6 C7 . 1.390(5) ?
C6 C15 . 1.438(5) ?
C7 C8 . 1.396(6) ?
C7 H7 . 0.9300 ?
C8 C9 . 1.349(6) ?
C8 H8 . 0.9300 ?
C9 C10 . 1.418(5) ?
C9 H9 . 0.9300 ?
C10 C11 . 1.407(5) ?
C10 C15 . 1.434(5) ?
C11 C12 . 1.352(5) ?
C11 H11 . 0.9300 ?
C12 C13 . 1.396(5) ?
C12 H12 . 0.9300 ?
C13 C14 . 1.382(5) ?
C13 H13 . 0.9300 ?
C14 C15 . 1.446(4) ?
C16 C17 . 1.537(5) ?
C16 H16B . 0.9700 ?
C16 H16A . 0.9700 ?
C17 C20 . 1.519(5) ?
C17 C18 . 1.531(5) ?
C17 C19 . 1.532(5) ?
C18 H18B . 0.9600 ?
C18 H18A . 0.9600 ?
C18 H18C . 0.9600 ?
C19 H19A . 0.9600 ?
C19 H19C . 0.9600 ?
C19 H19B . 0.9600 ?
C20 H20C . 0.9600 ?
C20 H20A . 0.9600 ?
C20 H20B . 0.9600 ?

loop_
_geom_torsion_atom_site_label_1
_geom_torsion_atom_site_label_2
_geom_torsion_atom_site_label_3
_geom_torsion_atom_site_label_4
_geom_torsion_site_symmetry_1
_geom_torsion_site_symmetry_2
_geom_torsion_site_symmetry_3
_geom_torsion_site_symmetry_4
_geom_torsion
_geom_torsion_publ_flag
C6 N1 C5 C4 . . . . -163.9(4) ?
C3 C4 C5 N1 . . . . 69.2(5) ?
C1 C4 C5 N1 . . . . -53.1(5) ?
C2 C4 C5 N1 . . . . -172.7(4) ?
C5 N1 C6 C7 . . . . -7.5(6) ?
C5 N1 C6 C15 . . . . 170.6(4) ?
N1 C6 C7 C8 . . . . 173.9(4) ?
C15 C6 C7 C8 . . . . -4.2(6) ?
C6 C7 C8 C9 . . . . 0.1(7) ?
C7 C8 C9 C10 . . . . 1.8(7) ?
C8 C9 C10 C11 . . . . 179.4(4) ?
C8 C9 C10 C15 . . . . 0.4(6) ?
C9 C10 C11 C12 . . . . -178.2(4) ?
C15 C10 C11 C12 . . . . 0.7(5) ?
C10 C11 C12 C13 . . . . 0.8(6) ?
C11 C12 C13 C14 . . . . -0.5(6) ?
C12 C13 C14 N2 . . . . 178.7(3) ?
C12 C13 C14 C15 . . . . -1.2(5) ?
C16 N2 C14 C13 . . . . -7.4(5) ?
C16 N2 C14 C15 . . . . 172.6(3) ?
C11 C10 C15 C6 . . . . 176.7(3) ?
C9 C10 C15 C6 . . . . -4.4(5) ?
C11 C10 C15 C14 . . . . -2.3(5) ?
C9 C10 C15 C14 . . . . 176.6(3) ?
C7 C6 C15 C10 . . . . 6.2(5) ?
N1 C6 C15 C10 . . . . -171.9(3) ?
C7 C6 C15 C14 . . . . -174.8(3) ?
N1 C6 C15 C14 . . . . 7.0(5) ?
C13 C14 C15 C10 . . . . 2.6(4) ?
N2 C14 C15 C10 . . . . -177.4(3) ?
C13 C14 C15 C6 . . . . -176.4(3) ?
N2 C14 C15 C6 . . . . 3.7(5) ?
C14 N2 C16 C17 . . . . 101.3(4) ?
N2 C16 C17 C20 . . . . -59.1(4) ?
N2 C16 C17 C18 . . . . 61.5(4) ?
N2 C16 C17 C19 . . . . -180.0(3) ?

loop_
_cod_related_entry_id
_cod_related_entry_database
_cod_related_entry_code
1 ChemSpider 24743996
